data_4064954
loop_
_publ_author_name
'Thomas, Helen R.'
'Deeth, Robert J.'
'Clarkson, Guy J.'
'Rourke, Jonathan P.'

_publ_section_title
;
 Palladium(II) Agostic Complex: Exchange of Aryl--Pd and Alkyl--Pd Bonds
;
_journal_issue 21
_journal_name_full Organometallics
_journal_page_first 5641
_journal_paper_doi 10.1021/om200451v
_journal_volume 30
_journal_year 2011
_chemical_formula_moiety 'C33 H30 Cl F N P Pd, C H Cl3'
_chemical_formula_sum 'C34 H31 Cl4 F N P Pd'
_chemical_formula_weight 751.77
_chemical_name_systematic
; 
 ? 
;
_space_group_IT_number 14
_symmetry_cell_setting monoclinic
_symmetry_space_group_name_Hall '-P 2ybc'
_symmetry_space_group_name_H-M 'P 1 21/c 1'
_atom_sites_solution_hydrogens geom
_atom_sites_solution_primary direct
_atom_sites_solution_secondary difmap
_audit_creation_method SHELXL-97
_cell_angle_alpha 90.00
_cell_angle_beta 116.374(2)
_cell_angle_gamma 90.00
_cell_formula_units_Z 4
_cell_length_a 19.2574(4)
_cell_length_b 9.88960(10)
_cell_length_c 18.5847(4)
_cell_measurement_reflns_used 10937
_cell_measurement_temperature 100(2)
_cell_measurement_theta_max 30.10
_cell_measurement_theta_min 3.10
_cell_volume 3171.01(11)
_computing_cell_refinement 'CrysAlis RED, Oxford Diffraction Ltd'
_computing_data_collection 'CrysAlis CCD, Oxford Diffraction Ltd'
_computing_data_reduction 'CrysAlis RED, Oxford Diffraction Ltd'
_computing_molecular_graphics 'SHELXTL (Sheldrick, 1997)'
_computing_publication_material 'SHELXTL (Sheldrick, 1997)'
_computing_structure_refinement 'SHELXL-97 (Sheldrick, 1997)'
_computing_structure_solution 'SHELXS-97 (Sheldrick, 1990)'
_diffrn_ambient_temperature 100(2)
_diffrn_detector_area_resol_mean 10.2833
_diffrn_measured_fraction_theta_full 0.998
_diffrn_measured_fraction_theta_max 0.879
_diffrn_measurement_device_type 'Oxford Diffraction Gemini R'
_diffrn_measurement_method '\f & \w scans'
_diffrn_radiation_monochromator graphite
_diffrn_radiation_source 'Enhance (Mo) X-ray Source'
_diffrn_radiation_type MoK\a
_diffrn_radiation_wavelength 0.71073
_diffrn_reflns_av_R_equivalents 0.0247
_diffrn_reflns_av_sigmaI/netI 0.0357
_diffrn_reflns_limit_h_max 26
_diffrn_reflns_limit_h_min -26
_diffrn_reflns_limit_k_max 9
_diffrn_reflns_limit_k_min -13
_diffrn_reflns_limit_l_max 16
_diffrn_reflns_limit_l_min -26
_diffrn_reflns_number 18306
_diffrn_reflns_theta_full 27.00
_diffrn_reflns_theta_max 30.14
_diffrn_reflns_theta_min 3.13
_diffrn_standards_decay_% nil
_exptl_absorpt_coefficient_mu 1.005
_exptl_absorpt_correction_T_max 1.00
_exptl_absorpt_correction_T_min 0.95
_exptl_absorpt_correction_type multi-scan
_exptl_absorpt_process_details 'ABSPACK(CrysAlis, Oxford Diffraction)'
_exptl_crystal_colour colourless
_exptl_crystal_density_diffrn 1.575
_exptl_crystal_density_method 'not measured'
_exptl_crystal_description block
_exptl_crystal_F_000 1520
_exptl_crystal_size_max 0.35
_exptl_crystal_size_mid 0.25
_exptl_crystal_size_min 0.10
_refine_diff_density_max 0.535
_refine_diff_density_min -0.486
_refine_diff_density_rms 0.078
_refine_ls_extinction_method none
_refine_ls_goodness_of_fit_ref 1.026
_refine_ls_hydrogen_treatment mixed
_refine_ls_matrix_type full
_refine_ls_number_parameters 385
_refine_ls_number_reflns 8229
_refine_ls_number_restraints 0
_refine_ls_restrained_S_all 1.026
_refine_ls_R_factor_all 0.0343
_refine_ls_R_factor_gt 0.0280
_refine_ls_shift/su_max 0.003
_refine_ls_shift/su_mean 0.000
_refine_ls_structure_factor_coef Fsqd
_refine_ls_weighting_details 'calc w=1/[\s^2^(Fo^2^)+(0.0202P)^2^+2.6211P] where P=(Fo^2^+2Fc^2^)/3'
_refine_ls_weighting_scheme calc
_refine_ls_wR_factor_gt 0.0598
_refine_ls_wR_factor_ref 0.0632
_reflns_number_gt 7272
_reflns_number_total 8229
_reflns_threshold_expression >2sigma(I)
_cod_data_source_file om200451v_si_004.cif
_cod_data_source_block comp8
_cod_original_cell_volume 3171.01(10)
_cod_original_sg_symbol_H-M P2(1)/c
_cod_database_code 4064954

loop_
_symmetry_equiv_pos_as_xyz
'x, y, z'
'-x, y+1/2, -z+1/2'
'-x, -y, -z'
'x, -y-1/2, z-1/2'

loop_
_atom_site_label
_atom_site_type_symbol
_atom_site_fract_x
_atom_site_fract_y
_atom_site_fract_z
_atom_site_U_iso_or_equiv
_atom_site_adp_type
_atom_site_occupancy
_atom_site_symmetry_multiplicity
_atom_site_calc_flag
_atom_site_refinement_flags
Pd1 Pd 0.794611(8) 0.026969(14) 0.387289(8) 0.01007(4) Uani 1 1 d .
Cl1 Cl 0.76823(3) 0.08607(5) 0.50075(3) 0.01592(9) Uani 1 1 d .
N101 N 0.87803(9) 0.18441(15) 0.40779(8) 0.0103(3) Uani 1 1 d .
C102 C 0.86450(10) 0.24841(18) 0.33809(10) 0.0115(3) Uani 1 1 d .
C103 C 0.91038(11) 0.35499(19) 0.33641(11) 0.0140(4) Uani 1 1 d .
H10C H 0.8981 0.4024 0.2878 0.017 Uiso 1 1 calc R
C104 C 0.97424(11) 0.39172(19) 0.40623(11) 0.0149(4) Uani 1 1 d .
H10A H 1.0068 0.4638 0.4060 0.018 Uiso 1 1 calc R
C105 C 0.99023(11) 0.32219(18) 0.47655(11) 0.0134(4) Uani 1 1 d .
H10D H 1.0349 0.3441 0.5246 0.016 Uiso 1 1 calc R
C106 C 0.94052(10) 0.22019(18) 0.47642(10) 0.0109(3) Uani 1 1 d .
C107 C 0.95783(10) 0.14605(18) 0.55212(10) 0.0115(3) Uani 1 1 d .
C108 C 0.94710(11) 0.00675(18) 0.55311(11) 0.0121(3) Uani 1 1 d .
H10E H 0.9279 -0.0430 0.5043 0.014 Uiso 1 1 calc R
C109 C 0.96432(11) -0.05979(19) 0.62490(11) 0.0139(4) Uani 1 1 d .
H10B H 0.9574 -0.1547 0.6260 0.017 Uiso 1 1 calc R
C110 C 0.99173(11) 0.01550(19) 0.69443(11) 0.0145(4) Uani 1 1 d .
F110 F 1.00764(8) -0.04865(11) 0.76522(6) 0.0220(3) Uani 1 1 d .
C111 C 1.00430(11) 0.15235(19) 0.69655(11) 0.0160(4) Uani 1 1 d .
H11A H 1.0240 0.2011 0.7457 0.019 Uiso 1 1 calc R
C112 C 0.98723(11) 0.21700(19) 0.62434(11) 0.0145(4) Uani 1 1 d .
H11B H 0.9958 0.3116 0.6242 0.017 Uiso 1 1 calc R
C113 C 0.79768(11) 0.19102(19) 0.26467(10) 0.0135(4) Uani 1 1 d .
C114 C 0.80865(12) 0.2152(2) 0.18845(11) 0.0187(4) Uani 1 1 d .
H11H H 0.8571 0.1729 0.1949 0.028 Uiso 1 1 calc R
H11I H 0.8108 0.3126 0.1799 0.028 Uiso 1 1 calc R
H11J H 0.7651 0.1754 0.1420 0.028 Uiso 1 1 calc R
C115 C 0.72138(11) 0.2580(2) 0.25299(11) 0.0186(4) Uani 1 1 d .
H11E H 0.7136 0.2439 0.3011 0.028 Uiso 1 1 calc R
H11F H 0.6781 0.2177 0.2065 0.028 Uiso 1 1 calc R
H11G H 0.7237 0.3552 0.2439 0.028 Uiso 1 1 calc R
C116 C 0.79657(12) 0.03817(19) 0.27911(11) 0.0138(4) Uani 1 1 d .
H16A H 0.7537(14) 0.000(2) 0.2370(13) 0.017 Uiso 1 1 d .
H16B H 0.8448(14) -0.008(2) 0.2840(13) 0.017 Uiso 1 1 d .
P201 P 0.72421(3) -0.16286(5) 0.35150(3) 0.01120(9) Uani 1 1 d .
C202 C 0.76632(10) -0.30049(19) 0.42398(11) 0.0132(4) Uani 1 1 d .
C203 C 0.80049(11) -0.2708(2) 0.50620(11) 0.0166(4) Uani 1 1 d .
H20B H 0.8036 -0.1797 0.5237 0.020 Uiso 1 1 calc R
C204 C 0.82979(12) -0.3743(2) 0.56214(12) 0.0207(4) Uani 1 1 d .
H20C H 0.8524 -0.3538 0.6179 0.025 Uiso 1 1 calc R
C205 C 0.82631(12) -0.5076(2) 0.53727(13) 0.0203(4) Uani 1 1 d .
H20D H 0.8475 -0.5778 0.5758 0.024 Uiso 1 1 calc R
C206 C 0.79188(12) -0.5378(2) 0.45620(12) 0.0200(4) Uani 1 1 d .
H20A H 0.7889 -0.6290 0.4390 0.024 Uiso 1 1 calc R
C207 C 0.76172(12) -0.4349(2) 0.39978(12) 0.0179(4) Uani 1 1 d .
H20E H 0.7377 -0.4564 0.3442 0.022 Uiso 1 1 calc R
C208 C 0.71164(11) -0.24247(19) 0.25773(11) 0.0133(4) Uani 1 1 d .
C209 C 0.77731(12) -0.2917(2) 0.25227(11) 0.0176(4) Uani 1 1 d .
H20F H 0.8270 -0.2821 0.2966 0.021 Uiso 1 1 calc R
C210 C 0.77044(13) -0.3546(2) 0.18254(13) 0.0217(4) Uani 1 1 d .
H21G H 0.8152 -0.3890 0.1798 0.026 Uiso 1 1 calc R
C211 C 0.69851(14) -0.3670(2) 0.11712(13) 0.0263(5) Uani 1 1 d .
H21F H 0.6937 -0.4109 0.0696 0.032 Uiso 1 1 calc R
C212 C 0.63385(13) -0.3155(3) 0.12128(13) 0.0282(5) Uani 1 1 d .
H21H H 0.5846 -0.3220 0.0760 0.034 Uiso 1 1 calc R
C213 C 0.64000(12) -0.2538(2) 0.19150(11) 0.0195(4) Uani 1 1 d .
H21I H 0.5950 -0.2195 0.1939 0.023 Uiso 1 1 calc R
C214 C 0.62686(10) -0.14501(19) 0.34306(10) 0.0133(4) Uani 1 1 d .
C215 C 0.58831(12) -0.2525(2) 0.35785(13) 0.0218(4) Uani 1 1 d .
H21E H 0.6126 -0.3385 0.3720 0.026 Uiso 1 1 calc R
C216 C 0.51450(13) -0.2341(2) 0.35197(14) 0.0275(5) Uani 1 1 d .
H21B H 0.4884 -0.3077 0.3622 0.033 Uiso 1 1 calc R
C217 C 0.47878(12) -0.1094(2) 0.33131(12) 0.0232(4) Uani 1 1 d .
H21D H 0.4283 -0.0972 0.3275 0.028 Uiso 1 1 calc R
C218 C 0.51647(12) -0.0025(2) 0.31612(13) 0.0239(4) Uani 1 1 d .
H21C H 0.4917 0.0831 0.3013 0.029 Uiso 1 1 calc R
C219 C 0.59045(12) -0.0199(2) 0.32244(12) 0.0194(4) Uani 1 1 d .
H21A H 0.6164 0.0542 0.3126 0.023 Uiso 1 1 calc R
C301 C 0.62863(13) 0.3297(2) 0.48076(12) 0.0236(4) Uani 1 1 d .
H30A H 0.6832 0.3013 0.4961 0.028 Uiso 1 1 calc R
Cl31 Cl 0.63070(4) 0.48420(6) 0.52925(4) 0.03670(14) Uani 1 1 d .
Cl32 Cl 0.58072(3) 0.35166(6) 0.37542(3) 0.03015(12) Uani 1 1 d .
Cl33 Cl 0.58362(4) 0.20306(7) 0.51173(4) 0.03562(14) Uani 1 1 d .

loop_
_atom_site_aniso_label
_atom_site_aniso_U_11
_atom_site_aniso_U_22
_atom_site_aniso_U_33
_atom_site_aniso_U_23
_atom_site_aniso_U_13
_atom_site_aniso_U_12
Pd1 0.00961(7) 0.01121(7) 0.00961(6) -0.00029(5) 0.00447(5) -0.00106(5)
Cl1 0.0167(2) 0.0182(2) 0.0160(2) -0.00095(18) 0.01010(17) 0.00030(18)
N101 0.0098(7) 0.0107(7) 0.0108(7) -0.0005(6) 0.0049(6) 0.0011(6)
C102 0.0120(8) 0.0113(8) 0.0122(8) 0.0002(7) 0.0064(7) 0.0032(7)
C103 0.0182(9) 0.0122(8) 0.0137(8) 0.0025(7) 0.0090(7) 0.0019(7)
C104 0.0174(9) 0.0097(8) 0.0205(9) -0.0008(8) 0.0109(8) -0.0014(7)
C105 0.0139(9) 0.0126(8) 0.0126(8) -0.0022(7) 0.0050(7) -0.0015(7)
C106 0.0128(8) 0.0096(8) 0.0105(8) -0.0010(7) 0.0056(7) 0.0018(7)
C107 0.0104(8) 0.0119(8) 0.0113(8) 0.0003(7) 0.0040(7) 0.0010(7)
C108 0.0108(8) 0.0128(8) 0.0119(8) -0.0013(7) 0.0044(7) 0.0010(7)
C109 0.0149(9) 0.0117(8) 0.0157(8) 0.0016(7) 0.0074(7) 0.0015(7)
C110 0.0170(9) 0.0162(9) 0.0109(8) 0.0052(7) 0.0065(7) 0.0044(8)
F110 0.0372(7) 0.0163(6) 0.0134(5) 0.0050(5) 0.0121(5) 0.0053(5)
C111 0.0204(10) 0.0147(9) 0.0110(8) -0.0019(7) 0.0053(7) 0.0016(8)
C112 0.0165(9) 0.0115(8) 0.0145(8) -0.0002(7) 0.0058(7) 0.0001(7)
C113 0.0131(9) 0.0159(9) 0.0108(8) 0.0017(7) 0.0049(7) -0.0003(7)
C114 0.0210(10) 0.0232(10) 0.0122(8) -0.0005(8) 0.0076(7) -0.0040(8)
C115 0.0137(9) 0.0205(10) 0.0183(9) 0.0023(8) 0.0041(7) 0.0027(8)
C116 0.0154(9) 0.0161(9) 0.0101(8) -0.0007(7) 0.0056(7) -0.0014(8)
P201 0.0100(2) 0.0120(2) 0.0117(2) -0.00011(18) 0.00497(17) -0.00087(18)
C202 0.0097(8) 0.0139(9) 0.0170(8) 0.0031(7) 0.0066(7) -0.0004(7)
C203 0.0145(9) 0.0170(9) 0.0173(9) -0.0008(8) 0.0061(7) -0.0020(8)
C204 0.0205(10) 0.0247(10) 0.0157(9) 0.0028(8) 0.0070(8) -0.0018(9)
C205 0.0179(10) 0.0209(10) 0.0252(10) 0.0100(9) 0.0124(8) 0.0055(8)
C206 0.0238(11) 0.0148(9) 0.0275(10) 0.0031(9) 0.0169(9) 0.0032(8)
C207 0.0199(10) 0.0175(9) 0.0187(9) -0.0006(8) 0.0106(8) 0.0002(8)
C208 0.0140(9) 0.0120(8) 0.0153(8) -0.0009(7) 0.0076(7) -0.0028(7)
C209 0.0160(9) 0.0193(9) 0.0187(9) 0.0007(8) 0.0088(8) 0.0007(8)
C210 0.0268(11) 0.0187(10) 0.0283(10) 0.0003(9) 0.0202(9) 0.0023(9)
C211 0.0360(13) 0.0269(11) 0.0234(10) -0.0108(9) 0.0197(10) -0.0097(10)
C212 0.0242(11) 0.0404(13) 0.0193(10) -0.0106(10) 0.0089(9) -0.0106(10)
C213 0.0146(9) 0.0265(11) 0.0188(9) -0.0039(9) 0.0086(8) -0.0043(8)
C214 0.0104(8) 0.0170(9) 0.0125(8) -0.0028(7) 0.0053(7) -0.0022(7)
C215 0.0174(10) 0.0170(9) 0.0338(11) 0.0035(9) 0.0140(9) 0.0000(8)
C216 0.0209(11) 0.0263(11) 0.0418(13) 0.0032(10) 0.0198(10) -0.0040(9)
C217 0.0125(10) 0.0306(12) 0.0279(10) -0.0062(10) 0.0104(8) -0.0019(9)
C218 0.0157(10) 0.0214(10) 0.0323(11) -0.0026(9) 0.0086(9) 0.0028(8)
C219 0.0160(10) 0.0163(9) 0.0274(10) 0.0003(9) 0.0110(8) -0.0018(8)
C301 0.0186(10) 0.0278(11) 0.0217(10) 0.0007(9) 0.0065(8) 0.0013(9)
Cl31 0.0337(3) 0.0358(3) 0.0330(3) -0.0077(3) 0.0079(2) 0.0081(3)
Cl32 0.0301(3) 0.0322(3) 0.0208(2) 0.0026(2) 0.0046(2) -0.0055(2)
Cl33 0.0310(3) 0.0442(3) 0.0331(3) 0.0092(3) 0.0154(2) -0.0038(3)

loop_
_atom_type_symbol
_atom_type_description
_atom_type_scat_dispersion_real
_atom_type_scat_dispersion_imag
_atom_type_scat_source
C C 0.0033 0.0016 'International Tables Vol C Tables 4.2.6.8 and 6.1.1.4'
H H 0.0000 0.0000 'International Tables Vol C Tables 4.2.6.8 and 6.1.1.4'
N N 0.0061 0.0033 'International Tables Vol C Tables 4.2.6.8 and 6.1.1.4'
F F 0.0171 0.0103 'International Tables Vol C Tables 4.2.6.8 and 6.1.1.4'
P P 0.1023 0.0942 'International Tables Vol C Tables 4.2.6.8 and 6.1.1.4'
Cl Cl 0.1484 0.1585 'International Tables Vol C Tables 4.2.6.8 and 6.1.1.4'
Pd Pd -0.9988 1.0072 'International Tables Vol C Tables 4.2.6.8 and 6.1.1.4'

loop_
_geom_angle_atom_site_label_1
_geom_angle_atom_site_label_2
_geom_angle_atom_site_label_3
_geom_angle
C116 Pd1 N101 78.15(7)
C116 Pd1 P201 91.53(6)
N101 Pd1 P201 165.61(4)
C116 Pd1 Cl1 160.33(6)
N101 Pd1 Cl1 95.69(4)
P201 Pd1 Cl1 97.250(17)
C106 N101 C102 119.31(15)
C106 N101 Pd1 129.66(12)
C102 N101 Pd1 110.93(11)
N101 C102 C103 121.47(16)
N101 C102 C113 114.33(15)
C103 C102 C113 124.19(16)
C104 C103 C102 119.30(17)
C104 C103 H10C 120.3
C102 C103 H10C 120.3
C103 C104 C105 119.18(17)
C103 C104 H10A 120.4
C105 C104 H10A 120.4
C104 C105 C106 119.63(17)
C104 C105 H10D 120.2
C106 C105 H10D 120.2
N101 C106 C105 120.94(16)
N101 C106 C107 119.59(16)
C105 C106 C107 119.43(16)
C112 C107 C108 118.97(16)
C112 C107 C106 119.19(16)
C108 C107 C106 121.82(16)
C109 C108 C107 120.47(17)
C109 C108 H10E 119.8
C107 C108 H10E 119.8
C110 C109 C108 118.26(17)
C110 C109 H10B 120.9
C108 C109 H10B 120.9
F110 C110 C111 117.95(16)
F110 C110 C109 118.72(16)
C111 C110 C109 123.33(17)
C110 C111 C112 117.62(17)
C110 C111 H11A 121.2
C112 C111 H11A 121.2
C111 C112 C107 121.34(17)
C111 C112 H11B 119.3
C107 C112 H11B 119.3
C102 C113 C115 110.07(15)
C102 C113 C116 106.51(15)
C115 C113 C116 111.23(15)
C102 C113 C114 111.26(15)
C115 C113 C114 108.43(15)
C116 C113 C114 109.35(15)
C113 C114 H11H 109.5
C113 C114 H11I 109.5
H11H C114 H11I 109.5
C113 C114 H11J 109.5
H11H C114 H11J 109.5
H11I C114 H11J 109.5
C113 C115 H11E 109.5
C113 C115 H11F 109.5
H11E C115 H11F 109.5
C113 C115 H11G 109.5
H11E C115 H11G 109.5
H11F C115 H11G 109.5
C113 C116 Pd1 103.55(12)
C113 C116 H16A 108.9(14)
Pd1 C116 H16A 114.4(13)
C113 C116 H16B 112.1(13)
Pd1 C116 H16B 108.0(12)
H16A C116 H16B 109.8(18)
C214 P201 C208 105.35(8)
C214 P201 C202 103.78(8)
C208 P201 C202 102.06(9)
C214 P201 Pd1 114.17(6)
C208 P201 Pd1 116.82(6)
C202 P201 Pd1 113.15(6)
C207 C202 C203 118.95(17)
C207 C202 P201 121.85(14)
C203 C202 P201 119.11(14)
C204 C203 C202 120.01(18)
C204 C203 H20B 120.0
C202 C203 H20B 120.0
C203 C204 C205 120.49(18)
C203 C204 H20C 119.8
C205 C204 H20C 119.8
C206 C205 C204 119.80(19)
C206 C205 H20D 120.1
C204 C205 H20D 120.1
C205 C206 C207 120.08(19)
C205 C206 H20A 120.0
C207 C206 H20A 120.0
C206 C207 C202 120.64(18)
C206 C207 H20E 119.7
C202 C207 H20E 119.7
C213 C208 C209 118.82(17)
C213 C208 P201 122.64(14)
C209 C208 P201 118.53(14)
C210 C209 C208 120.55(19)
C210 C209 H20F 119.7
C208 C209 H20F 119.7
C211 C210 C209 120.18(19)
C211 C210 H21G 119.9
C209 C210 H21G 119.9
C212 C211 C210 119.59(19)
C212 C211 H21F 120.2
C210 C211 H21F 120.2
C211 C212 C213 120.7(2)
C211 C212 H21H 119.7
C213 C212 H21H 119.7
C208 C213 C212 120.17(19)
C208 C213 H21I 119.9
C212 C213 H21I 119.9
C219 C214 C215 119.09(18)
C219 C214 P201 119.00(14)
C215 C214 P201 121.91(15)
C216 C215 C214 120.1(2)
C216 C215 H21E 119.9
C214 C215 H21E 119.9
C217 C216 C215 120.3(2)
C217 C216 H21B 119.8
C215 C216 H21B 119.8
C216 C217 C218 119.91(19)
C216 C217 H21D 120.0
C218 C217 H21D 120.0
C217 C218 C219 120.1(2)
C217 C218 H21C 120.0
C219 C218 H21C 120.0
C218 C219 C214 120.50(19)
C218 C219 H21A 119.7
C214 C219 H21A 119.7
Cl33 C301 Cl31 110.60(12)
Cl33 C301 Cl32 111.04(12)
Cl31 C301 Cl32 109.95(12)
Cl33 C301 H30A 108.4
Cl31 C301 H30A 108.4
Cl32 C301 H30A 108.4

loop_
_geom_bond_atom_site_label_1
_geom_bond_atom_site_label_2
_geom_bond_distance
Pd1 C116 2.0305(17)
Pd1 N101 2.1462(15)
Pd1 P201 2.2369(5)
Pd1 Cl1 2.4492(4)
N101 C106 1.355(2)
N101 C102 1.359(2)
C102 C103 1.385(3)
C102 C113 1.510(3)
C103 C104 1.382(3)
C103 H10C 0.9500
C104 C105 1.385(3)
C104 H10A 0.9500
C105 C106 1.390(3)
C105 H10D 0.9500
C106 C107 1.487(2)
C107 C112 1.393(2)
C107 C108 1.394(2)
C108 C109 1.389(2)
C108 H10E 0.9500
C109 C110 1.377(3)
C109 H10B 0.9500
C110 F110 1.367(2)
C110 C111 1.372(3)
C111 C112 1.388(3)
C111 H11A 0.9500
C112 H11B 0.9500
C113 C115 1.537(3)
C113 C116 1.537(3)
C113 C114 1.541(2)
C114 H11H 0.9800
C114 H11I 0.9800
C114 H11J 0.9800
C115 H11E 0.9800
C115 H11F 0.9800
C115 H11G 0.9800
C116 H16A 0.93(2)
C116 H16B 1.00(2)
P201 C214 1.8190(19)
P201 C208 1.8277(18)
P201 C202 1.8315(19)
C202 C207 1.394(3)
C202 C203 1.400(3)
C203 C204 1.388(3)
C203 H20B 0.9500
C204 C205 1.388(3)
C204 H20C 0.9500
C205 C206 1.383(3)
C205 H20D 0.9500
C206 C207 1.389(3)
C206 H20A 0.9500
C207 H20E 0.9500
C208 C213 1.386(3)
C208 C209 1.401(3)
C209 C210 1.389(3)
C209 H20F 0.9500
C210 C211 1.384(3)
C210 H21G 0.9500
C211 C212 1.379(3)
C211 H21F 0.9500
C212 C213 1.397(3)
C212 H21H 0.9500
C213 H21I 0.9500
C214 C219 1.389(3)
C214 C215 1.392(3)
C215 C216 1.388(3)
C215 H21E 0.9500
C216 C217 1.381(3)
C216 H21B 0.9500
C217 C218 1.381(3)
C217 H21D 0.9500
C218 C219 1.387(3)
C218 H21C 0.9500
C219 H21A 0.9500
C301 Cl33 1.759(2)
C301 Cl31 1.765(2)
C301 Cl32 1.768(2)
C301 H30A 1.0000

loop_
_geom_hbond_atom_site_label_D
_geom_hbond_atom_site_label_H
_geom_hbond_atom_site_label_A
_geom_hbond_distance_DH
_geom_hbond_distance_HA
_geom_hbond_distance_DA
_geom_hbond_angle_DHA
C301 H30A Cl1 1.00 2.66 3.505(2) 141.9
